data_4513424
loop_
_publ_author_name
'Suvanvapee, Porntiva'
'Boonmak, Jaursup'
'Klongdee, Fatima'
'Pakawatchai, Chaveng'
'Moubaraki, Boujemaa'
'Murray, Keith S.'
'Youngme, Sujittra'

_publ_section_title
;
 A Series of Cyanoacetato Copper(II) Coordination Polymers with
 VariousN,N&#x2032;-Ditopic Spacers: Structural Diversity, Supramolecular
 Robustness, and Magnetic Properties
;
_journal_issue 8
_journal_name_full 'Crystal Growth &amp; Design'
_journal_page_first 3804
_journal_paper_doi 10.1021/acs.cgd.5b00453
_journal_volume 15
_journal_year 2015
_chemical_formula_sum 'C18 H14 Cu N4 O4'
_chemical_formula_weight 413.87
_chemical_name_systematic
; 
 di(mu-cyanoacetato)(1,2-di(4-pyridyl)ethylene)copper(II) 
;
_space_group_IT_number 2
_symmetry_cell_setting triclinic
_symmetry_space_group_name_Hall '-P 1'
_symmetry_space_group_name_H-M 'P -1'
_atom_sites_solution_hydrogens geom
_atom_sites_solution_primary direct
_atom_sites_solution_secondary difmap
_audit_creation_method SHELXL-97
_cell_angle_alpha 97.073(2)
_cell_angle_beta 91.002(2)
_cell_angle_gamma 117.1070(10)
_cell_formula_units_Z 2
_cell_length_a 9.6394(7)
_cell_length_b 10.0132(7)
_cell_length_c 10.2337(7)
_cell_measurement_temperature 293(2)
_cell_measurement_theta_max 28.34
_cell_measurement_theta_min 2.01
_cell_volume 869.55(11)
_computing_cell_refinement 'SAINT (Bruker, 2003)'
_computing_data_collection 'SMART (Bruker, 2000)'
_computing_data_reduction 'SAINT (Bruker, 2003)'
_computing_molecular_graphics SHELXTL
_computing_publication_material SHELXTL
_computing_structure_refinement 'SHELXL-97 (Sheldrick, 1997)'
_computing_structure_solution 'SHELXS-97 (Sheldrick, 1990)'
_diffrn_ambient_temperature 293(2)
_diffrn_measured_fraction_theta_full 0.997
_diffrn_measured_fraction_theta_max 0.997
_diffrn_measurement_device_type
;
Bruker APEX CCD area-detector 
;
_diffrn_measurement_method 'omega scans'
_diffrn_radiation_monochromator graphite
_diffrn_radiation_source 'fine-focus sealed tube'
_diffrn_radiation_type MoK\a
_diffrn_radiation_wavelength 0.71073
_diffrn_reflns_av_R_equivalents 0.0368
_diffrn_reflns_av_sigmaI/netI 0.0463
_diffrn_reflns_limit_h_max 12
_diffrn_reflns_limit_h_min -12
_diffrn_reflns_limit_k_max 13
_diffrn_reflns_limit_k_min -13
_diffrn_reflns_limit_l_max 13
_diffrn_reflns_limit_l_min -13
_diffrn_reflns_number 12291
_diffrn_reflns_theta_full 28.34
_diffrn_reflns_theta_max 28.34
_diffrn_reflns_theta_min 2.01
_exptl_absorpt_coefficient_mu 1.289
_exptl_absorpt_correction_T_max 1.0000
_exptl_absorpt_correction_T_min 0.871131
_exptl_absorpt_correction_type multi-scan
_exptl_absorpt_process_details '(SADABS; Bruker, 2003)'
_exptl_crystal_colour green
_exptl_crystal_density_diffrn 1.581
_exptl_crystal_density_method 'not measured'
_exptl_crystal_description block
_exptl_crystal_F_000 422
_exptl_crystal_size_max 0.179
_exptl_crystal_size_mid 0.093
_exptl_crystal_size_min 0.032
_refine_diff_density_max 0.584
_refine_diff_density_min -0.250
_refine_diff_density_rms 0.082
_refine_ls_extinction_method none
_refine_ls_goodness_of_fit_ref 1.072
_refine_ls_hydrogen_treatment mixed
_refine_ls_matrix_type full
_refine_ls_number_parameters 244
_refine_ls_number_reflns 4324
_refine_ls_number_restraints 0
_refine_ls_restrained_S_all 1.072
_refine_ls_R_factor_all 0.0625
_refine_ls_R_factor_gt 0.0467
_refine_ls_shift/su_max 0.002
_refine_ls_shift/su_mean 0.000
_refine_ls_structure_factor_coef Fsqd
_refine_ls_weighting_details 'calc w=1/[\s^2^(Fo^2^)+(0.0485P)^2^+0.2510P] where P=(Fo^2^+2Fc^2^)/3'
_refine_ls_weighting_scheme calc
_refine_ls_wR_factor_gt 0.1001
_refine_ls_wR_factor_ref 0.1064
_reflns_number_gt 3493
_reflns_number_total 4324
_reflns_threshold_expression >2sigma(I)
_cod_data_source_file cg5b00453_si_001.cif
_cod_data_source_block Compound3
_cod_depositor_comments
;
The following automatic conversions were performed:

'_symmetry_cell_setting' value 'Triclinic' changed to 'triclinic'
according to
/usr/data/users/saulius/crontab/automatic-downloads/rss-feeds/ACS/lib/dictionaries/cif_core.dic
dictionary named 'cif_core.dic' version 2.4.2 from 2011-04-26.

Automatic conversion script
Id: cif_fix_values 3271 2015-04-21 07:52:19Z andrius 

 Adding full bibliography for 4513421--4513426.cif.
;
_cod_original_cell_volume 869.54(11)
_cod_original_sg_symbol_H-M P-1
_cod_database_code 4513424

loop_
_symmetry_equiv_pos_as_xyz
'x, y, z'
'-x, -y, -z'

loop_
_atom_site_label
_atom_site_type_symbol
_atom_site_fract_x
_atom_site_fract_y
_atom_site_fract_z
_atom_site_U_iso_or_equiv
_atom_site_adp_type
_atom_site_occupancy
_atom_site_symmetry_multiplicity
_atom_site_calc_flag
_atom_site_refinement_flags
Cu1 Cu 0.32650(4) 1.00950(3) 0.37359(3) 0.02600(11) Uani 1 1 d .
C1 C 0.2004(3) 1.1140(3) 0.2107(3) 0.0334(6) Uani 1 1 d .
C2 C 0.1789(4) 1.2010(4) 0.1075(4) 0.0520(8) Uani 1 1 d .
H2A H 0.2400 1.3087 0.1383 0.062 Uiso 1 1 calc R
H2B H 0.2201 1.1778 0.0268 0.062 Uiso 1 1 calc R
C3 C 0.0184(5) 1.1679(4) 0.0775(4) 0.0589(10) Uani 1 1 d .
C4 C 0.2712(3) 0.8278(3) 0.5793(3) 0.0307(6) Uani 1 1 d .
C5 C 0.1622(4) 0.7021(4) 0.6538(3) 0.0506(8) Uani 1 1 d .
H5A H 0.1890 0.6194 0.6406 0.061 Uiso 1 1 calc R
H5B H 0.1807 0.7409 0.7475 0.061 Uiso 1 1 calc R
C6 C -0.0032(4) 0.6426(4) 0.6150(3) 0.0500(8) Uani 1 1 d .
C7 C 0.1918(3) 0.7070(3) 0.2129(3) 0.0331(6) Uani 1 1 d .
H7 H 0.1164 0.6844 0.2735 0.040 Uiso 1 1 calc R
C8 C 0.1760(3) 0.5958(3) 0.1126(3) 0.0337(6) Uani 1 1 d .
H8 H 0.0905 0.5001 0.1065 0.040 Uiso 1 1 calc R
C9 C 0.2859(3) 0.6240(3) 0.0200(3) 0.0297(6) Uani 1 1 d .
C10 C 0.4098(3) 0.7706(3) 0.0349(3) 0.0361(6) Uani 1 1 d .
H10 H 0.4864 0.7964 -0.0247 0.043 Uiso 1 1 calc R
C11 C 0.4184(3) 0.8768(3) 0.1379(3) 0.0347(6) Uani 1 1 d .
H11 H 0.5021 0.9738 0.1460 0.042 Uiso 1 1 calc R
C12 C 0.2675(3) 0.5033(3) -0.0858(3) 0.0319(6) Uani 1 1 d .
H12 H 0.1770 0.4114 -0.0909 0.038 Uiso 1 1 calc R
C13 C 0.3688(3) 1.5134(3) 0.8250(3) 0.0380(7) Uani 1 1 d .
H13 H 0.4570 1.6067 0.8280 0.046 Uiso 1 1 calc R
C14 C 0.3546(3) 1.3919(3) 0.7226(3) 0.0329(6) Uani 1 1 d .
C15 C 0.2237(3) 1.2510(3) 0.6959(3) 0.0376(7) Uani 1 1 d .
H15 H 0.1379 1.2291 0.7455 0.045 Uiso 1 1 calc R
C16 C 0.2206(3) 1.1442(3) 0.5969(3) 0.0358(6) Uani 1 1 d .
H16 H 0.1316 1.0507 0.5811 0.043 Uiso 1 1 calc R
C17 C 0.4653(3) 1.3032(3) 0.5460(3) 0.0406(7) Uani 1 1 d .
H17 H 0.5488 1.3225 0.4942 0.049 Uiso 1 1 calc R
C18 C 0.4772(3) 1.4159(3) 0.6443(3) 0.0409(7) Uani 1 1 d .
H18 H 0.5677 1.5083 0.6581 0.049 Uiso 1 1 calc R
N1 N 0.3121(3) 0.8474(2) 0.2270(2) 0.0280(5) Uani 1 1 d .
N2 N 0.3399(3) 1.1680(2) 0.5215(2) 0.0302(5) Uani 1 1 d .
N3 N -0.1320(4) 0.5930(4) 0.5875(4) 0.0795(11) Uani 1 1 d .
N4 N -0.1068(5) 1.1421(5) 0.0545(4) 0.0932(13) Uani 1 1 d .
O1 O 0.3413(2) 1.1462(2) 0.23991(18) 0.0325(4) Uani 1 1 d .
O2 O 0.0879(2) 1.0219(3) 0.2576(2) 0.0512(6) Uani 1 1 d .
O3 O 0.2107(2) 0.8492(2) 0.48074(18) 0.0328(4) Uani 1 1 d .
O4 O 0.4081(2) 0.8933(3) 0.6225(2) 0.0483(6) Uani 1 1 d .

loop_
_atom_site_aniso_label
_atom_site_aniso_U_11
_atom_site_aniso_U_22
_atom_site_aniso_U_33
_atom_site_aniso_U_23
_atom_site_aniso_U_13
_atom_site_aniso_U_12
Cu1 0.03077(19) 0.02107(17) 0.02287(17) -0.00281(11) 0.00615(12) 0.01047(13)
C1 0.0353(16) 0.0271(14) 0.0358(15) 0.0010(11) 0.0054(12) 0.0134(12)
C2 0.053(2) 0.050(2) 0.057(2) 0.0142(16) 0.0005(16) 0.0253(17)
C3 0.072(3) 0.061(2) 0.052(2) -0.0098(17) -0.0146(19) 0.043(2)
C4 0.0307(15) 0.0290(14) 0.0287(14) -0.0049(11) 0.0071(11) 0.0128(12)
C5 0.0445(19) 0.058(2) 0.0454(19) 0.0205(16) 0.0065(15) 0.0166(16)
C6 0.044(2) 0.0452(19) 0.054(2) 0.0187(16) 0.0180(16) 0.0113(16)
C7 0.0350(15) 0.0311(14) 0.0279(13) -0.0019(11) 0.0085(11) 0.0120(12)
C8 0.0342(15) 0.0247(13) 0.0334(14) -0.0016(11) 0.0075(12) 0.0074(12)
C9 0.0359(15) 0.0264(13) 0.0266(13) -0.0006(10) 0.0048(11) 0.0154(12)
C10 0.0371(15) 0.0319(15) 0.0340(15) -0.0015(11) 0.0152(12) 0.0124(12)
C11 0.0363(15) 0.0253(13) 0.0351(15) -0.0013(11) 0.0100(12) 0.0091(12)
C12 0.0406(16) 0.0219(13) 0.0297(14) -0.0031(10) 0.0062(12) 0.0131(12)
C13 0.0361(15) 0.0289(15) 0.0394(16) -0.0083(12) 0.0095(13) 0.0097(12)
C14 0.0344(15) 0.0269(14) 0.0314(14) -0.0055(11) 0.0083(11) 0.0112(12)
C15 0.0291(14) 0.0323(15) 0.0416(16) -0.0064(12) 0.0153(12) 0.0083(12)
C16 0.0296(14) 0.0251(14) 0.0418(16) -0.0070(12) 0.0088(12) 0.0060(11)
C17 0.0335(15) 0.0326(15) 0.0439(17) -0.0067(13) 0.0182(13) 0.0077(13)
C18 0.0315(15) 0.0286(14) 0.0454(17) -0.0103(12) 0.0118(13) 0.0027(12)
N1 0.0319(12) 0.0230(11) 0.0261(11) -0.0028(8) 0.0059(9) 0.0116(9)
N2 0.0310(12) 0.0258(11) 0.0289(11) -0.0034(9) 0.0067(9) 0.0105(10)
N3 0.0410(19) 0.078(2) 0.104(3) 0.026(2) 0.0199(19) 0.0102(17)
N4 0.087(3) 0.119(3) 0.086(3) -0.030(2) -0.034(2) 0.071(3)
O1 0.0294(10) 0.0284(10) 0.0363(10) 0.0039(8) 0.0071(8) 0.0104(8)
O2 0.0340(12) 0.0507(14) 0.0613(15) 0.0189(12) 0.0124(11) 0.0103(10)
O3 0.0359(10) 0.0274(10) 0.0270(10) 0.0015(8) 0.0058(8) 0.0081(8)
O4 0.0300(11) 0.0551(14) 0.0516(13) -0.0031(11) 0.0019(10) 0.0153(10)

loop_
_atom_type_symbol
_atom_type_description
_atom_type_scat_dispersion_real
_atom_type_scat_dispersion_imag
_atom_type_scat_source
C C 0.0033 0.0016 'International Tables Vol C Tables 4.2.6.8 and 6.1.1.4'
H H 0.0000 0.0000 'International Tables Vol C Tables 4.2.6.8 and 6.1.1.4'
N N 0.0061 0.0033 'International Tables Vol C Tables 4.2.6.8 and 6.1.1.4'
O O 0.0106 0.0060 'International Tables Vol C Tables 4.2.6.8 and 6.1.1.4'
Cu Cu 0.3201 1.2651 'International Tables Vol C Tables 4.2.6.8 and 6.1.1.4'

loop_
_geom_angle_atom_site_label_1
_geom_angle_atom_site_label_2
_geom_angle_atom_site_label_3
_geom_angle
_geom_angle_site_symmetry_1
_geom_angle_site_symmetry_3
O3 Cu1 N2 90.25(8) . .
O3 Cu1 O1 153.34(8) . .
N2 Cu1 O1 90.74(8) . .
O3 Cu1 N1 88.79(8) . .
N2 Cu1 N1 178.99(9) . .
O1 Cu1 N1 90.26(8) . .
O3 Cu1 O4 119.06(8) . 2_676
N2 Cu1 O4 92.86(8) . 2_676
O1 Cu1 O4 87.49(8) . 2_676
N1 Cu1 O4 87.35(8) . 2_676
O3 Cu1 O2 98.69(7) . .
N2 Cu1 O2 89.65(8) . .
O1 Cu1 O2 54.68(7) . .
N1 Cu1 O2 90.80(8) . .
O4 Cu1 O2 142.13(8) 2_676 .
O2 C1 O1 125.2(3) . .
O2 C1 C2 120.5(3) . .
O1 C1 C2 114.3(3) . .
C3 C2 C1 114.2(3) . .
C3 C2 H2A 108.7 . .
C1 C2 H2A 108.7 . .
C3 C2 H2B 108.7 . .
C1 C2 H2B 108.7 . .
H2A C2 H2B 107.6 . .
N4 C3 C2 179.8(5) . .
O4 C4 O3 127.9(3) . .
O4 C4 C5 115.7(3) . .
O3 C4 C5 116.4(2) . .
C6 C5 C4 114.9(3) . .
C6 C5 H5A 108.6 . .
C4 C5 H5A 108.6 . .
C6 C5 H5B 108.6 . .
C4 C5 H5B 108.6 . .
H5A C5 H5B 107.5 . .
N3 C6 C5 177.8(4) . .
N1 C7 C8 122.5(2) . .
N1 C7 H7 118.8 . .
C8 C7 H7 118.8 . .
C7 C8 C9 120.9(2) . .
C7 C8 H8 119.6 . .
C9 C8 H8 119.6 . .
C8 C9 C10 116.2(2) . .
C8 C9 C12 120.0(2) . .
C10 C9 C12 123.8(2) . .
C11 C10 C9 119.9(2) . .
C11 C10 H10 120.1 . .
C9 C10 H10 120.1 . .
N1 C11 C10 123.2(2) . .
N1 C11 H11 118.4 . .
C10 C11 H11 118.4 . .
C13 C12 C9 125.7(3) 1_544 .
C13 C12 H12 117.2 1_544 .
C9 C12 H12 117.2 . .
C12 C13 C14 126.1(3) 1_566 .
C12 C13 H13 117.0 1_566 .
C14 C13 H13 117.0 . .
C18 C14 C15 116.5(2) . .
C18 C14 C13 119.2(2) . .
C15 C14 C13 124.3(2) . .
C16 C15 C14 120.1(2) . .
C16 C15 H15 119.9 . .
C14 C15 H15 119.9 . .
N2 C16 C15 123.2(2) . .
N2 C16 H16 118.4 . .
C15 C16 H16 118.4 . .
N2 C17 C18 123.2(2) . .
N2 C17 H17 118.4 . .
C18 C17 H17 118.4 . .
C17 C18 C14 120.1(3) . .
C17 C18 H18 120.0 . .
C14 C18 H18 120.0 . .
C11 N1 C7 117.4(2) . .
C11 N1 Cu1 121.66(17) . .
C7 N1 Cu1 120.91(17) . .
C17 N2 C16 117.0(2) . .
C17 N2 Cu1 121.48(18) . .
C16 N2 Cu1 121.50(17) . .
C1 O1 Cu1 103.81(17) . .
C1 O2 Cu1 76.27(17) . .
C4 O3 Cu1 123.53(18) . .
C4 O4 Cu1 159.4(2) . 2_676

loop_
_geom_bond_atom_site_label_1
_geom_bond_atom_site_label_2
_geom_bond_distance
_geom_bond_site_symmetry_2
Cu1 O3 1.9667(18) .
Cu1 N2 2.010(2) .
Cu1 O1 2.0138(19) .
Cu1 N1 2.023(2) .
Cu1 O4 2.282(2) 2_676
Cu1 O2 2.630(2) .
C1 O2 1.214(3) .
C1 O1 1.265(3) .
C1 C2 1.516(4) .
C2 C3 1.446(5) .
C2 H2A 0.9700 .
C2 H2B 0.9700 .
C3 N4 1.126(5) .
C4 O4 1.219(3) .
C4 O3 1.245(3) .
C4 C5 1.526(4) .
C5 C6 1.452(5) .
C5 H5A 0.9700 .
C5 H5B 0.9700 .
C6 N3 1.123(4) .
C7 N1 1.342(3) .
C7 C8 1.369(4) .
C7 H7 0.9300 .
C8 C9 1.389(4) .
C8 H8 0.9300 .
C9 C10 1.394(4) .
C9 C12 1.463(3) .
C10 C11 1.374(4) .
C10 H10 0.9300 .
C11 N1 1.339(3) .
C11 H11 0.9300 .
C12 C13 1.327(4) 1_544
C12 H12 0.9300 .
C13 C12 1.327(4) 1_566
C13 C14 1.458(3) .
C13 H13 0.9300 .
C14 C18 1.385(4) .
C14 C15 1.388(4) .
C15 C16 1.370(4) .
C15 H15 0.9300 .
C16 N2 1.342(3) .
C16 H16 0.9300 .
C17 N2 1.331(3) .
C17 C18 1.377(4) .
C17 H17 0.9300 .
C18 H18 0.9300 .
O4 Cu1 2.282(2) 2_676

loop_
_geom_torsion_atom_site_label_1
_geom_torsion_atom_site_label_2
_geom_torsion_atom_site_label_3
_geom_torsion_atom_site_label_4
_geom_torsion
_geom_torsion_site_symmetry_1
_geom_torsion_site_symmetry_4
O2 C1 C2 C3 2.4(5) . .
O1 C1 C2 C3 -178.0(3) . .
C1 C2 C3 N4 34(100) . .
O4 C4 C5 C6 170.3(3) . .
O3 C4 C5 C6 -10.9(4) . .
C4 C5 C6 N3 172(12) . .
N1 C7 C8 C9 0.2(5) . .
C7 C8 C9 C10 -0.7(4) . .
C7 C8 C9 C12 179.5(3) . .
C8 C9 C10 C11 0.6(4) . .
C12 C9 C10 C11 -179.5(3) . .
C9 C10 C11 N1 -0.1(5) . .
C8 C9 C12 C13 -175.7(3) . 1_544
C10 C9 C12 C13 4.4(5) . 1_544
C12 C13 C14 C18 -174.1(3) 1_566 .
C12 C13 C14 C15 6.7(5) 1_566 .
C18 C14 C15 C16 0.2(5) . .
C13 C14 C15 C16 179.5(3) . .
C14 C15 C16 N2 0.0(5) . .
N2 C17 C18 C14 -0.6(5) . .
C15 C14 C18 C17 0.1(5) . .
C13 C14 C18 C17 -179.2(3) . .
C10 C11 N1 C7 -0.4(4) . .
C10 C11 N1 Cu1 -178.1(2) . .
C8 C7 N1 C11 0.4(4) . .
C8 C7 N1 Cu1 178.0(2) . .
O3 Cu1 N1 C11 -153.5(2) . .
N2 Cu1 N1 C11 -136(5) . .
O1 Cu1 N1 C11 53.2(2) . .
O4 Cu1 N1 C11 -34.3(2) 2_676 .
O2 Cu1 N1 C11 107.9(2) . .
O3 Cu1 N1 C7 28.9(2) . .
N2 Cu1 N1 C7 47(5) . .
O1 Cu1 N1 C7 -124.4(2) . .
O4 Cu1 N1 C7 148.1(2) 2_676 .
O2 Cu1 N1 C7 -69.7(2) . .
C18 C17 N2 C16 0.7(5) . .
C18 C17 N2 Cu1 178.4(2) . .
C15 C16 N2 C17 -0.4(4) . .
C15 C16 N2 Cu1 -178.1(2) . .
O3 Cu1 N2 C17 144.6(2) . .
O1 Cu1 N2 C17 -62.0(2) . .
N1 Cu1 N2 C17 127(5) . .
O4 Cu1 N2 C17 25.5(2) 2_676 .
O2 Cu1 N2 C17 -116.7(2) . .
O3 Cu1 N2 C16 -37.8(2) . .
O1 Cu1 N2 C16 115.5(2) . .
N1 Cu1 N2 C16 -55(5) . .
O4 Cu1 N2 C16 -156.9(2) 2_676 .
O2 Cu1 N2 C16 60.9(2) . .
O2 C1 O1 Cu1 0.8(3) . .
C2 C1 O1 Cu1 -178.8(2) . .
O3 Cu1 O1 C1 2.6(3) . .
N2 Cu1 O1 C1 -89.42(17) . .
N1 Cu1 O1 C1 90.42(17) . .
O4 Cu1 O1 C1 177.75(17) 2_676 .
O2 Cu1 O1 C1 -0.37(16) . .
O1 C1 O2 Cu1 -0.6(3) . .
C2 C1 O2 Cu1 178.9(3) . .
O3 Cu1 O2 C1 -178.26(17) . .
N2 Cu1 O2 C1 91.54(18) . .
O1 Cu1 O2 C1 0.39(16) . .
N1 Cu1 O2 C1 -89.36(18) . .
O4 Cu1 O2 C1 -2.7(2) 2_676 .
O4 C4 O3 Cu1 -3.8(4) . .
C5 C4 O3 Cu1 177.68(19) . .
N2 Cu1 O3 C4 -70.9(2) . .
O1 Cu1 O3 C4 -163.05(19) . .
N1 Cu1 O3 C4 108.8(2) . .
O4 Cu1 O3 C4 22.5(2) 2_676 .
O2 Cu1 O3 C4 -160.59(19) . .
O3 C4 O4 Cu1 -52.2(7) . 2_676
C5 C4 O4 Cu1 126.3(5) . 2_676
